data_2208563
loop_
_publ_author_name
'Ng Shea-Lin'
'P. S. Patil'
'Ibrahim Abdul Razak'
'Hoong-Kun Fun'
'S. M. Dharmaprakash'

_publ_section_title
;A cocrystal of 1-(4-methoxyphenyl)-3-(3,4,5-trimethoxyphenyl)prop-2-en-1-one
 and
 (<i>E</i>)-3-(3-chloro-4,5-dimethoxyphenyl)-1-(4-methoxyphenyl)-2-propen-1-one
 (0.92/0.08)
;
_journal_coeditor_code CI6758
_journal_issue 4
_journal_name_full 'Acta Crystallographica Section E'
_journal_page_first o1228
_journal_page_last o1230
_journal_paper_doi 10.1107/S1600536806007239
_journal_volume 62
_journal_year 2006
_chemical_formula_iupac '0.92C19 H20 O5, 0.08C18 H17 Cl1 O4'
_chemical_formula_moiety '0.92C19 H20 O5, 0.08C18 H17 Cl1 O4'
_chemical_formula_sum 'C18.92 H19.77 Cl0.08 O4.92'
_chemical_formula_weight 328.69
_chemical_name_systematic
;1-(4-methoxyphenyl)-3-(3,4,5-trimethoxyphenyl)prop-2-en-1-one--(E)-3-(3-chloro-
4,5-dimethoxyphenyl)-1-(4-methoxyphenyl)-2-propen-1-one
 (0.92/0.08)
;
_space_group_IT_number 14
_symmetry_cell_setting monoclinic
_symmetry_space_group_name_Hall '-P 2yn'
_symmetry_space_group_name_H-M 'P 1 21/n 1'
_atom_sites_solution_hydrogens geom
_atom_sites_solution_primary direct
_atom_sites_solution_secondary difmap
_audit_creation_method SHELXL-97
_cell_angle_alpha 90.00
_cell_angle_beta 104.0430(10)
_cell_angle_gamma 90.00
_cell_formula_units_Z 4
_cell_length_a 7.4777(2)
_cell_length_b 16.1092(4)
_cell_length_c 13.7416(3)
_cell_measurement_reflns_used 6138
_cell_measurement_temperature 120.00(10)
_cell_measurement_theta_max 35.00
_cell_measurement_theta_min 2.53
_cell_volume 1605.84(7)
_computing_cell_refinement APEX2
_computing_data_collection 'APEX2 (Bruker, 2005)'
_computing_data_reduction 'SAINT (Bruker, 2005)'
_computing_molecular_graphics SHELXTL
_computing_publication_material
;
SHELXTL, PARST (Nardelli, 1995) and PLATON (Spek, 2003)
;
_computing_structure_refinement SHELXTL
_computing_structure_solution 'SHELXTL (Sheldrick, 1998)'
_diffrn_ambient_temperature 297(2)
_diffrn_detector_area_resol_mean 8.33
_diffrn_measured_fraction_theta_full 0.996
_diffrn_measured_fraction_theta_max 0.996
_diffrn_measurement_device_type
;
Bruker SMART APEXII CCD area-detector
;
_diffrn_measurement_method \w
_diffrn_radiation_monochromator graphite
_diffrn_radiation_source 'fine-focus sealed tube'
_diffrn_radiation_type MoK\a
_diffrn_radiation_wavelength 0.71073
_diffrn_reflns_av_R_equivalents 0.0282
_diffrn_reflns_av_sigmaI/netI 0.0241
_diffrn_reflns_limit_h_max 11
_diffrn_reflns_limit_h_min -11
_diffrn_reflns_limit_k_max 26
_diffrn_reflns_limit_k_min -25
_diffrn_reflns_limit_l_max 22
_diffrn_reflns_limit_l_min -21
_diffrn_reflns_number 32466
_diffrn_reflns_theta_full 35.00
_diffrn_reflns_theta_max 35.00
_diffrn_reflns_theta_min 2.53
_diffrn_standards_number 0
_exptl_absorpt_coefficient_mu 0.110
_exptl_absorpt_correction_T_max 0.9578
_exptl_absorpt_correction_T_min 0.8293
_exptl_absorpt_correction_type multi-scan
_exptl_absorpt_process_details '(SADABS; Bruker, 2005)'
_exptl_crystal_colour yellow
_exptl_crystal_density_diffrn 1.360
_exptl_crystal_density_method 'not measured'
_exptl_crystal_description Block
_exptl_crystal_F_000 696
_exptl_crystal_size_max 0.65
_exptl_crystal_size_mid 0.45
_exptl_crystal_size_min 0.40
_refine_diff_density_max 0.495
_refine_diff_density_min -0.213
_refine_ls_extinction_method none
_refine_ls_goodness_of_fit_ref 1.053
_refine_ls_hydrogen_treatment constr
_refine_ls_matrix_type full
_refine_ls_number_parameters 231
_refine_ls_number_reflns 7035
_refine_ls_number_restraints 0
_refine_ls_restrained_S_all 1.053
_refine_ls_R_factor_all 0.0541
_refine_ls_R_factor_gt 0.0427
_refine_ls_shift/su_max 0.001
_refine_ls_shift/su_mean 0.000
_refine_ls_structure_factor_coef Fsqd
_refine_ls_weighting_details 'calc w=1/[\s^2^(Fo^2^)+(0.0668P)^2^+0.3474P] where P=(Fo^2^+2Fc^2^)/3'
_refine_ls_weighting_scheme calc
_refine_ls_wR_factor_gt 0.1199
_refine_ls_wR_factor_ref 0.1279
_reflns_number_gt 5757
_reflns_number_total 7035
_reflns_threshold_expression I>2\s(I)
_cod_data_source_file ci6758.cif
_cod_data_source_block I
_cod_depositor_comments
;
The following automatic conversions were performed:
'_symmetry_cell_setting' value 'Monoclinic' changed to 'monoclinic'
according to '/home/saulius/struct/CIF-dictionaries/cif_core.dic'
dictionary named 'cif_core.dic' version 2.4.1 from 2010-06-29.

Automatic conversion script
Id: cif_fix_enum 1527 2010-12-29 10:47:43Z saulius 

The following automatic conversions were performed:

'_symmetry_cell_setting' value 'Monoclinic' changed to 'monoclinic'
according to /home/saulius/struct/CIF-dictionaries/cif_core.dic
dictionary named 'cif_core.dic' version 2.4.1 from 2010-06-29.

Automatic conversion script
Id: cif_fix_values 1715 2011-07-08 13:25:40Z adriana 
;
_cod_original_sg_symbol_H-M 'P 21/n'
_cod_database_code 2208563
_cod_database_fobs_code 2208563

loop_
_symmetry_equiv_pos_as_xyz
'x, y, z'
'-x+1/2, y+1/2, -z+1/2'
'-x, -y, -z'
'x-1/2, -y-1/2, z-1/2'

loop_
_atom_site_type_symbol
_atom_site_label
_atom_site_fract_x
_atom_site_fract_y
_atom_site_fract_z
_atom_site_U_iso_or_equiv
_atom_site_adp_type
_atom_site_calc_flag
_atom_site_refinement_flags
_atom_site_occupancy
_atom_site_disorder_assembly
_atom_site_disorder_group
Cl Cl1 1.0098(7) 0.2020(3) 0.3832(2) 0.0280(17) Uani d P 0.076(3) A 2
O O1 0.19937(9) 0.02005(4) -0.51185(5) 0.02297(13) Uani d . 1 . .
O O2 0.80761(9) -0.03265(4) -0.10244(5) 0.02369(13) Uani d . 1 . .
O O3 0.93281(16) 0.22600(7) 0.36822(6) 0.02048(16) Uani d P 0.924(3) A 1
O O4 0.59970(11) 0.28319(4) 0.35088(5) 0.02743(15) Uani d . 1 . .
O O5 0.33073(9) 0.26521(4) 0.17709(5) 0.02238(13) Uani d . 1 A .
C C1 0.45007(11) 0.08818(5) -0.26655(6) 0.01865(14) Uani d . 1 . .
H H1 0.4558 0.1354 -0.2269 0.022 Uiso calc R 1 . .
C C2 0.33494(11) 0.08730(5) -0.36205(6) 0.01962(14) Uani d . 1 . .
H H2 0.2662 0.1341 -0.3869 0.024 Uiso calc R 1 . .
C C3 0.32218(11) 0.01568(5) -0.42129(6) 0.01794(14) Uani d . 1 . .
C C4 0.43174(12) -0.05342(5) -0.38571(6) 0.01903(14) Uani d . 1 . .
H H4 0.4254 -0.1007 -0.4252 0.023 Uiso calc R 1 . .
C C5 0.55018(11) -0.05059(5) -0.29074(6) 0.01804(14) Uani d . 1 . .
H H5 0.6258 -0.0959 -0.2679 0.022 Uiso calc R 1 . .
C C6 0.55844(10) 0.01875(5) -0.22872(6) 0.01645(13) Uani d . 1 . .
C C7 0.67881(11) 0.01681(5) -0.12520(6) 0.01742(13) Uani d . 1 . .
C C8 0.63364(11) 0.07518(5) -0.05139(6) 0.01949(14) Uani d . 1 . .
H H8 0.5209 0.1027 -0.0678 0.023 Uiso calc R 1 . .
C C9 0.74901(11) 0.08998(5) 0.03827(6) 0.01779(14) Uani d . 1 . .
H H9 0.8627 0.0633 0.0525 0.021 Uiso calc R 1 . .
C C10 0.70937(11) 0.14502(5) 0.11542(6) 0.01712(13) Uani d . 1 . .
C C11 0.84606(11) 0.15764(5) 0.20412(6) 0.01844(14) Uani d . 1 A .
H H11 0.9609 0.1326 0.2125 0.022 Uiso calc R 1 . .
C C12 0.80941(11) 0.20791(5) 0.27977(6) 0.01842(14) Uani d . 1 . .
C C13 0.63504(12) 0.24373(5) 0.26920(6) 0.01893(14) Uani d . 1 A .
C C14 0.49912(11) 0.23087(5) 0.18015(6) 0.01797(14) Uani d . 1 . .
C C15 0.53689(11) 0.18313(5) 0.10314(6) 0.01816(14) Uani d . 1 A .
H H15 0.4475 0.1765 0.0434 0.022 Uiso calc R 1 . .
C C16 0.16695(13) -0.05366(6) -0.57164(7) 0.02550(17) Uani d . 1 . .
H H16A 0.0724 -0.0432 -0.6315 0.038 Uiso calc R 1 . .
H H16B 0.1282 -0.0975 -0.5341 0.038 Uiso calc R 1 . .
H H16C 0.2785 -0.0697 -0.5895 0.038 Uiso calc R 1 . .
C C17 0.18530(12) 0.24602(6) 0.09066(7) 0.02337(16) Uani d . 1 . .
H H17A 0.0737 0.2728 0.0965 0.035 Uiso calc R 1 A .
H H17B 0.1666 0.1870 0.0864 0.035 Uiso calc R 1 . .
H H17C 0.2184 0.2654 0.0313 0.035 Uiso calc R 1 . .
C C18 0.54695(14) 0.36882(6) 0.33991(7) 0.02600(17) Uani d . 1 . .
H H18A 0.5510 0.3921 0.4047 0.039 Uiso calc R 1 . .
H H18B 0.4240 0.3732 0.2983 0.039 Uiso calc R 1 . .
H H18C 0.6305 0.3985 0.3093 0.039 Uiso calc R 1 . .
C C19 1.12135(17) 0.20302(7) 0.37611(7) 0.0239(2) Uani d P 0.924(3) A 1
H H19A 1.1973 0.2248 0.4374 0.036 Uiso calc PR 0.924(3) A 1
H H19B 1.1612 0.2253 0.3201 0.036 Uiso calc PR 0.924(3) A 1
H H19C 1.1315 0.1436 0.3761 0.036 Uiso calc PR 0.924(3) A 1

loop_
_atom_site_aniso_label
_atom_site_aniso_U_11
_atom_site_aniso_U_22
_atom_site_aniso_U_33
_atom_site_aniso_U_12
_atom_site_aniso_U_13
_atom_site_aniso_U_23
Cl1 0.037(4) 0.0283(19) 0.0153(13) -0.0015(17) -0.0002(13) -0.0017(10)
O1 0.0249(3) 0.0232(3) 0.0185(3) 0.0001(2) 0.0010(2) -0.0045(2)
O2 0.0209(3) 0.0204(3) 0.0273(3) 0.0047(2) 0.0011(2) -0.0039(2)
O3 0.0211(4) 0.0241(4) 0.0142(3) 0.0026(3) 0.0002(3) -0.0027(3)
O4 0.0409(4) 0.0274(3) 0.0149(3) 0.0110(3) 0.0085(3) 0.0005(2)
O5 0.0210(3) 0.0279(3) 0.0184(3) 0.0055(2) 0.0053(2) -0.0020(2)
C1 0.0198(3) 0.0154(3) 0.0206(3) 0.0011(2) 0.0044(3) -0.0033(3)
C2 0.0211(3) 0.0167(3) 0.0203(3) 0.0015(3) 0.0035(3) -0.0019(3)
C3 0.0187(3) 0.0183(3) 0.0172(3) -0.0018(2) 0.0051(2) -0.0017(3)
C4 0.0232(3) 0.0153(3) 0.0193(3) -0.0013(3) 0.0066(3) -0.0029(3)
C5 0.0204(3) 0.0145(3) 0.0201(3) 0.0004(2) 0.0068(3) -0.0010(2)
C6 0.0166(3) 0.0152(3) 0.0180(3) 0.0000(2) 0.0050(2) -0.0018(2)
C7 0.0168(3) 0.0158(3) 0.0198(3) -0.0007(2) 0.0048(3) -0.0019(2)
C8 0.0182(3) 0.0214(3) 0.0185(3) 0.0027(3) 0.0039(3) -0.0028(3)
C9 0.0177(3) 0.0177(3) 0.0184(3) 0.0003(2) 0.0052(3) -0.0008(3)
C10 0.0181(3) 0.0173(3) 0.0163(3) -0.0003(2) 0.0047(2) 0.0002(2)
C11 0.0187(3) 0.0197(3) 0.0168(3) 0.0003(3) 0.0041(3) -0.0001(3)
C12 0.0216(3) 0.0188(3) 0.0141(3) -0.0010(3) 0.0030(3) 0.0014(2)
C13 0.0250(4) 0.0185(3) 0.0139(3) 0.0027(3) 0.0060(3) 0.0013(2)
C14 0.0200(3) 0.0188(3) 0.0160(3) 0.0022(2) 0.0061(3) 0.0016(2)
C15 0.0195(3) 0.0199(3) 0.0156(3) 0.0011(3) 0.0053(2) -0.0005(2)
C16 0.0258(4) 0.0277(4) 0.0219(4) -0.0041(3) 0.0038(3) -0.0086(3)
C17 0.0201(3) 0.0247(4) 0.0246(4) 0.0026(3) 0.0041(3) -0.0020(3)
C18 0.0300(4) 0.0256(4) 0.0231(4) 0.0053(3) 0.0078(3) -0.0043(3)
C19 0.0235(5) 0.0262(4) 0.0190(4) 0.0041(3) -0.0007(3) -0.0010(3)

loop_
_atom_type_symbol
_atom_type_description
_atom_type_scat_dispersion_real
_atom_type_scat_dispersion_imag
_atom_type_scat_source
C C 0.0033 0.0016 'International Tables Vol C Tables 4.2.6.8 and 6.1.1.4'
H H 0.0000 0.0000 'International Tables Vol C Tables 4.2.6.8 and 6.1.1.4'
O O 0.0106 0.0060 'International Tables Vol C Tables 4.2.6.8 and 6.1.1.4'
Cl Cl 0.1484 0.1585 'International Tables Vol C Tables 4.2.6.8 and 6.1.1.4'

loop_
_geom_angle_atom_site_label_1
_geom_angle_atom_site_label_2
_geom_angle_atom_site_label_3
_geom_angle
C3 O1 C16 117.78(7)
C12 O3 C19 116.78(8)
C13 O4 C18 117.60(7)
C14 O5 C17 116.46(7)
C2 C1 C6 120.86(7)
C2 C1 H1 119.6
C6 C1 H1 119.6
C1 C2 C3 119.88(7)
C1 C2 H2 120.1
C3 C2 H2 120.1
O1 C3 C4 124.78(7)
O1 C3 C2 115.17(7)
C4 C3 C2 120.05(8)
C5 C4 C3 119.23(7)
C5 C4 H4 120.4
C3 C4 H4 120.4
C4 C5 C6 121.54(7)
C4 C5 H5 119.2
C6 C5 H5 119.2
C5 C6 C1 118.33(7)
C5 C6 C7 119.56(7)
C1 C6 C7 122.10(7)
O2 C7 C8 122.11(8)
O2 C7 C6 120.75(7)
C8 C7 C6 117.12(7)
C9 C8 C7 122.59(7)
C9 C8 H8 118.7
C7 C8 H8 118.7
C8 C9 C10 124.97(7)
C8 C9 H9 117.5
C10 C9 H9 117.5
C15 C10 C11 119.78(7)
C15 C10 C9 121.29(7)
C11 C10 C9 118.91(7)
C12 C11 C10 119.85(7)
C12 C11 H11 120.1
C10 C11 H11 120.1
O3 C12 C11 124.99(8)
O3 C12 C13 114.50(8)
C11 C12 C13 120.50(7)
C11 C12 Cl1 106.32(16)
C13 C12 Cl1 132.78(16)
O4 C13 C12 117.77(7)
O4 C13 C14 122.67(7)
C12 C13 C14 119.24(7)
O5 C14 C15 123.77(7)
O5 C14 C13 115.72(7)
C15 C14 C13 120.46(7)
C14 C15 C10 120.09(7)
C14 C15 H15 120.0
C10 C15 H15 120.0
O1 C16 H16A 109.5
O1 C16 H16B 109.5
H16A C16 H16B 109.5
O1 C16 H16C 109.5
H16A C16 H16C 109.5
H16B C16 H16C 109.5
O5 C17 H17A 109.5
O5 C17 H17B 109.5
H17A C17 H17B 109.5
O5 C17 H17C 109.5
H17A C17 H17C 109.5
H17B C17 H17C 109.5
O4 C18 H18A 109.5
O4 C18 H18B 109.5
H18A C18 H18B 109.5
O4 C18 H18C 109.5
H18A C18 H18C 109.5
H18B C18 H18C 109.5

loop_
_geom_bond_atom_site_label_1
_geom_bond_atom_site_label_2
_geom_bond_distance
Cl1 C12 1.800(5)
O1 C3 1.3573(10)
O1 C16 1.4308(11)
O2 C7 1.2305(10)
O3 C12 1.3673(12)
O3 C19 1.4361(19)
O4 C13 1.3703(10)
O4 C18 1.4326(12)
O5 C14 1.3665(10)
O5 C17 1.4359(11)
C1 C2 1.3839(12)
C1 C6 1.4048(11)
C1 H1 0.93
C2 C3 1.4017(11)
C2 H2 0.93
C3 C4 1.3982(12)
C4 C5 1.3888(12)
C4 H4 0.93
C5 C6 1.3973(11)
C5 H5 0.93
C6 C7 1.4877(11)
C7 C8 1.4810(11)
C8 C9 1.3428(11)
C8 H8 0.93
C9 C10 1.4665(11)
C9 H9 0.93
C10 C15 1.4011(11)
C10 C11 1.4025(11)
C11 C12 1.3963(11)
C11 H11 0.93
C12 C13 1.4009(12)
C13 C14 1.4035(12)
C14 C15 1.3916(11)
C15 H15 0.93
C16 H16A 0.96
C16 H16B 0.96
C16 H16C 0.96
C17 H17A 0.96
C17 H17B 0.96
C17 H17C 0.96
C18 H18A 0.96
C18 H18B 0.96
C18 H18C 0.96
C19 H19A 0.96
C19 H19B 0.96
C19 H19C 0.96

loop_
_geom_hbond_atom_site_label_D
_geom_hbond_atom_site_label_H
_geom_hbond_atom_site_label_A
_geom_hbond_site_symmetry_A
_geom_hbond_distance_DH
_geom_hbond_distance_HA
_geom_hbond_distance_DA
_geom_hbond_angle_DHA
_geom_hbond_publ_flag
C9 H9 O2 3_755 0.93 2.44 3.3472(11) 164 y
C17 H17B O2 3_655 0.96 2.50 3.4408(12) 166 y
C17 H17C O4 4_565 0.96 2.54 3.2349(12) 129 y
C18 H18B O5 1_555 0.96 2.39 2.9411(12) 116 y
C19 H19C O1 1_656 0.96 2.49 3.3110(13) 143 y
C16 H16C Cg1 3_654 0.96 2.76 3.5927(11) 145 y

loop_
_geom_torsion_atom_site_label_1
_geom_torsion_atom_site_label_2
_geom_torsion_atom_site_label_3
_geom_torsion_atom_site_label_4
_geom_torsion
C6 C1 C2 C3 1.59(12)
C16 O1 C3 C4 5.99(12)
C16 O1 C3 C2 -174.06(8)
C1 C2 C3 O1 177.18(7)
C1 C2 C3 C4 -2.87(12)
O1 C3 C4 C5 -178.92(7)
C2 C3 C4 C5 1.13(12)
C3 C4 C5 C6 1.93(12)
C4 C5 C6 C1 -3.18(12)
C4 C5 C6 C7 176.18(7)
C2 C1 C6 C5 1.39(12)
C2 C1 C6 C7 -177.95(7)
C5 C6 C7 O2 20.78(12)
C1 C6 C7 O2 -159.88(8)
C5 C6 C7 C8 -157.78(7)
C1 C6 C7 C8 21.56(11)
O2 C7 C8 C9 13.67(13)
C6 C7 C8 C9 -167.79(8)
C7 C8 C9 C10 -178.01(7)
C8 C9 C10 C15 4.50(13)
C8 C9 C10 C11 -177.19(8)
C15 C10 C11 C12 0.17(12)
C9 C10 C11 C12 -178.17(7)
C19 O3 C12 C11 10.95(13)
C19 O3 C12 C13 -169.68(8)
C10 C11 C12 O3 -178.57(8)
C10 C11 C12 C13 2.09(12)
C10 C11 C12 Cl1 175.71(13)
C18 O4 C13 C12 122.15(9)
C18 O4 C13 C14 -64.39(11)
O3 C12 C13 O4 -7.87(11)
C11 C12 C13 O4 171.53(8)
Cl1 C12 C13 O4 -0.1(2)
O3 C12 C13 C14 178.44(8)
C11 C12 C13 C14 -2.16(12)
Cl1 C12 C13 C14 -173.81(17)
C17 O5 C14 C15 3.35(12)
C17 O5 C14 C13 -174.21(7)
O4 C13 C14 O5 4.26(12)
C12 C13 C14 O5 177.63(7)
O4 C13 C14 C15 -173.38(8)
C12 C13 C14 C15 -0.02(12)
O5 C14 C15 C10 -175.19(8)
C13 C14 C15 C10 2.26(12)
C11 C10 C15 C14 -2.33(12)
C9 C10 C15 C14 175.96(7)
